data_7043592
loop_
_publ_author_name
'Yang, Shen'
'Su, Hu-Chao'
'Hou, Jin-Le'
'Luo, Wen'
'Zou, Dan-Hong'
'Zhu, Qin-Yu'
'Dai, Jie'

_publ_section_title
;
 The effects of transition-metal doping and chromophore anchoring on the
 photocurrent response of titanium-oxo-clusters
;
_journal_name_full 'Dalton Trans.'
_journal_paper_doi 10.1039/C7DT01603D
_journal_year 2017
_chemical_formula_sum 'C56 H88 O22 Ti6'
_chemical_formula_weight 1400.66
_space_group_crystal_system monoclinic
_space_group_IT_number 15
_space_group_name_Hall '-C 2yc'
_space_group_name_H-M_alt 'C 1 2/c 1'
_symmetry_space_group_name_Hall '-C 2yc'
_symmetry_space_group_name_H-M 'C 1 2/c 1'
_atom_sites_solution_hydrogens geom
_audit_creation_method SHELXL-2016/6
_audit_update_record
;
2017-06-28 deposited with the CCDC.
2017-06-29 downloaded from the CCDC.
;
_cell_angle_alpha 90
_cell_angle_beta 104.01(3)
_cell_angle_gamma 90
_cell_formula_units_Z 4
_cell_length_a 20.749(4)
_cell_length_b 13.908(3)
_cell_length_c 24.407(5)
_cell_measurement_reflns_used 12115
_cell_measurement_temperature 293(2)
_cell_measurement_theta_max 27.5
_cell_measurement_theta_min 3.0
_cell_volume 6834(3)
_computing_cell_refinement 'CrystalClear (Rigaku Inc., 2007)'
_computing_data_collection 'CrystalClear (Rigaku Inc., 2007)'
_computing_data_reduction 'CrystalClear (Rigaku Inc., 2007)'
_computing_structure_refinement 'SHELXL-2016/6 (Sheldrick, 2016)'
_diffrn_ambient_temperature 293(2)
_diffrn_measured_fraction_theta_full 0.998
_diffrn_measured_fraction_theta_max 0.998
_diffrn_measurement_device_type 'Rigaku Saturn'
_diffrn_radiation_type MoK\a
_diffrn_radiation_wavelength 0.71073
_diffrn_reflns_av_R_equivalents 0.0391
_diffrn_reflns_av_unetI/netI 0.0327
_diffrn_reflns_Laue_measured_fraction_full 0.998
_diffrn_reflns_Laue_measured_fraction_max 0.998
_diffrn_reflns_limit_h_max 24
_diffrn_reflns_limit_h_min -24
_diffrn_reflns_limit_k_max 16
_diffrn_reflns_limit_k_min -16
_diffrn_reflns_limit_l_max 29
_diffrn_reflns_limit_l_min -29
_diffrn_reflns_number 27161
_diffrn_reflns_point_group_measured_fraction_full 0.998
_diffrn_reflns_point_group_measured_fraction_max 0.998
_diffrn_reflns_theta_full 25.000
_diffrn_reflns_theta_max 25.000
_diffrn_reflns_theta_min 3.053
_exptl_absorpt_coefficient_mu 0.736
_exptl_absorpt_correction_T_max 1.0000
_exptl_absorpt_correction_T_min 0.9270
_exptl_absorpt_correction_type multi-scan
_exptl_crystal_colour Orange
_exptl_crystal_density_diffrn 1.361
_exptl_crystal_description Block
_exptl_crystal_F_000 2928
_exptl_crystal_size_max 0.400
_exptl_crystal_size_mid 0.300
_exptl_crystal_size_min 0.200
_refine_diff_density_max 0.454
_refine_diff_density_min -0.255
_refine_diff_density_rms 0.058
_refine_ls_extinction_method none
_refine_ls_goodness_of_fit_ref 1.163
_refine_ls_hydrogen_treatment constr
_refine_ls_matrix_type full
_refine_ls_number_parameters 406
_refine_ls_number_reflns 6001
_refine_ls_number_restraints 28
_refine_ls_restrained_S_all 1.168
_refine_ls_R_factor_all 0.0765
_refine_ls_R_factor_gt 0.0633
_refine_ls_shift/su_max 0.000
_refine_ls_shift/su_mean 0.000
_refine_ls_structure_factor_coef Fsqd
_refine_ls_weighting_details 'w=1/[\s^2^(Fo^2^)+(0.0616P)^2^+11.2491P] where P=(Fo^2^+2Fc^2^)/3'
_refine_ls_weighting_scheme calc
_refine_ls_wR_factor_gt 0.1464
_refine_ls_wR_factor_ref 0.1540
_reflns_Friedel_coverage 0.000
_reflns_number_gt 5119
_reflns_number_total 6001
_reflns_threshold_expression 'I > 2\s(I)'
_cod_data_source_file c7dt01603d2.cif
_cod_data_source_block 1
_cod_depositor_comments
;
The following automatic conversions were performed:

'_exptl_absorpt_correction_type' value 'Multi-scan' changed to
'multi-scan' according to
/home/data/users/saulius/crontab/automatic-downloads/rss-feeds/RSC/lib/dictionaries/cif_core.dic
dictionary named 'cif_core.dic' version 2.4.2 from 2011-04-26.

Automatic conversion script
Id: cif_fix_values 4973 2017-02-22 13:04:09Z antanas 
;
_cod_database_code 7043592
_shelx_shelxl_version_number 2016/6
_shelx_space_group_comment
;
The symmetry employed for this shelxl refinement is uniquely defined
by the following loop, which should always be used as a source of
symmetry information in preference to the above space-group names.
They are only intended as comments.
;
_shelx_estimated_absorpt_t_min 0.757
_shelx_estimated_absorpt_t_max 0.867

loop_
_space_group_symop_operation_xyz
'x, y, z'
'-x, y, -z+1/2'
'x+1/2, y+1/2, z'
'-x+1/2, y+1/2, -z+1/2'
'-x, -y, -z'
'x, -y, z-1/2'
'-x+1/2, -y+1/2, -z'
'x+1/2, -y+1/2, z-1/2'

loop_
_atom_site_label
_atom_site_type_symbol
_atom_site_fract_x
_atom_site_fract_y
_atom_site_fract_z
_atom_site_U_iso_or_equiv
_atom_site_adp_type
_atom_site_occupancy
_atom_site_site_symmetry_order
_atom_site_calc_flag
_atom_site_refinement_flags_posn
_atom_site_refinement_flags_adp
_atom_site_refinement_flags_occupancy
_atom_site_disorder_assembly
_atom_site_disorder_group
Ti1 Ti 0.17690(3) 0.23372(5) 0.47123(3) 0.0430(2) Uani 1 1 d . . . . .
Ti2 Ti 0.26737(3) 0.09136(5) 0.43854(3) 0.0476(2) Uani 1 1 d . . . . .
Ti3 Ti 0.16856(3) 0.21583(6) 0.59802(3) 0.0519(2) Uani 1 1 d . . . . .
O1 O 0.17725(12) 0.39076(19) 0.48380(10) 0.0496(6) Uani 1 1 d . . . . .
O2 O 0.12201(12) 0.2792(2) 0.40349(10) 0.0527(7) Uani 1 1 d . . . . .
O3 O 0.21197(13) 0.1158(2) 0.35747(11) 0.0563(7) Uani 1 1 d . . . . .
O4 O 0.25382(14) 0.2545(2) 0.33517(11) 0.0590(7) Uani 1 1 d . . . . .
O5 O 0.26616(11) 0.24352(17) 0.45179(9) 0.0389(5) Uani 1 1 d . . . . .
O6 O 0.18599(12) 0.10930(18) 0.45787(11) 0.0503(6) Uani 1 1 d . . . . .
O7 O 0.26631(15) -0.0347(2) 0.43148(12) 0.0654(8) Uani 1 1 d . . . . .
O8 O 0.15812(12) 0.3655(2) 0.59212(10) 0.0506(6) Uani 1 1 d . . . . .
O9 O 0.18953(15) 0.0930(2) 0.60337(12) 0.0638(8) Uani 1 1 d . . . . .
O10 O 0.11233(11) 0.2131(2) 0.51857(11) 0.0528(7) Uani 1 1 d . . . . .
O11 O 0.10453(15) 0.2131(2) 0.63590(13) 0.0718(9) Uani 1 1 d . . . . .
C1 C 0.13810(18) 0.4371(3) 0.43867(16) 0.0529(10) Uani 1 1 d . . . . .
C2 C 0.10924(18) 0.3749(3) 0.39469(16) 0.0536(10) Uani 1 1 d . . . . .
C3 C 0.0701(2) 0.4128(4) 0.34512(19) 0.0710(13) Uani 1 1 d . . . . .
H3 H 0.051377 0.372490 0.315085 0.085 Uiso 1 1 calc R U . . .
C4 C 0.0591(3) 0.5103(5) 0.3407(2) 0.0889(17) Uani 1 1 d . . . . .
H4 H 0.032825 0.535633 0.307452 0.107 Uiso 1 1 calc R U . . .
C5 C 0.0865(3) 0.5705(4) 0.3845(2) 0.0850(16) Uani 1 1 d . . . . .
H5 H 0.078168 0.636192 0.380868 0.102 Uiso 1 1 calc R U . . .
C6 C 0.1266(2) 0.5348(3) 0.4344(2) 0.0689(12) Uani 1 1 d . . . . .
H6 H 0.145259 0.575744 0.464190 0.083 Uiso 1 1 calc R U . . .
C7 C 0.1578(2) 0.1925(3) 0.27334(17) 0.0608(11) Uani 1 1 d . . . . .
C8 C 0.1110(3) 0.1215(4) 0.2605(2) 0.0876(16) Uani 1 1 d . . . . .
H8 H 0.113619 0.068393 0.284131 0.105 Uiso 1 1 calc R U . . .
C9 C 0.0593(3) 0.1286(6) 0.2121(3) 0.112(2) Uani 1 1 d . . . . .
H9 H 0.028479 0.079163 0.202441 0.134 Uiso 1 1 calc R U . . .
C10 C 0.0542(4) 0.2084(6) 0.1790(3) 0.117(3) Uani 1 1 d . . . . .
H10 H 0.018504 0.215187 0.147829 0.140 Uiso 1 1 calc R U . . .
C11 C 0.0998(4) 0.2759(5) 0.1913(3) 0.144(3) Uani 1 1 d . . . . .
H11 H 0.096568 0.329355 0.167849 0.173 Uiso 1 1 calc R U . . .
C12 C 0.1522(3) 0.2691(4) 0.2380(2) 0.106(2) Uani 1 1 d . . . . .
H12 H 0.184144 0.317402 0.245456 0.127 Uiso 1 1 calc R U . . .
C13 C 0.2125(2) 0.1875(3) 0.32570(16) 0.0555(10) Uani 1 1 d . . . . .
C14 C 0.0448(2) 0.1742(4) 0.5026(2) 0.0800(15) Uani 1 1 d . . . . .
H14 H 0.037138 0.144358 0.536819 0.096 Uiso 1 1 calc R U . . .
C15 C -0.0021(3) 0.2575(5) 0.4899(3) 0.118(2) Uani 1 1 d . . . . .
H15A H 0.005426 0.299530 0.521989 0.176 Uiso 1 1 calc R U . . .
H15B H -0.046966 0.234360 0.481555 0.176 Uiso 1 1 calc R U . . .
H15C H 0.005287 0.292078 0.457870 0.176 Uiso 1 1 calc R U . . .
C16 C 0.0372(3) 0.0973(4) 0.4608(3) 0.109(2) Uani 1 1 d . . . . .
H16A H 0.045679 0.122097 0.426502 0.163 Uiso 1 1 calc R U . . .
H16B H -0.007278 0.072489 0.453263 0.163 Uiso 1 1 calc R U . . .
H16C H 0.068129 0.046615 0.475085 0.163 Uiso 1 1 calc R U . . .
C17 C 0.1099(2) 0.4203(4) 0.61402(19) 0.0672(12) Uani 1 1 d . . . . .
H17 H 0.074271 0.376325 0.617740 0.081 Uiso 1 1 calc R U . . .
C18 C 0.1434(3) 0.4572(5) 0.6725(2) 0.1001(19) Uani 1 1 d . . . . .
H18A H 0.161530 0.404054 0.696350 0.150 Uiso 1 1 calc R U . . .
H18B H 0.111340 0.490150 0.688186 0.150 Uiso 1 1 calc R U . . .
H18C H 0.178397 0.500757 0.669900 0.150 Uiso 1 1 calc R U . . .
C19 C 0.0793(2) 0.4995(4) 0.5738(2) 0.0838(15) Uani 1 1 d . . . . .
H19A H 0.112234 0.547417 0.572805 0.126 Uiso 1 1 calc R U . . .
H19B H 0.043300 0.528218 0.586419 0.126 Uiso 1 1 calc R U . . .
H19C H 0.062753 0.473199 0.536710 0.126 Uiso 1 1 calc R U . . .
C20 C 0.0817(3) 0.1528(6) 0.6741(3) 0.120(3) Uani 1 1 d . . . . .
H20 H 0.096066 0.087470 0.667865 0.144 Uiso 1 1 calc R U . . .
C21 C 0.0086(3) 0.1510(7) 0.6601(4) 0.154(3) Uani 1 1 d . . . . .
H21A H -0.008017 0.141787 0.620199 0.232 Uiso 1 1 calc R U . . .
H21B H -0.007706 0.210880 0.671011 0.232 Uiso 1 1 calc R U . . .
H21C H -0.006193 0.099227 0.680031 0.232 Uiso 1 1 calc R U . . .
C22 C 0.1138(5) 0.1775(9) 0.7314(3) 0.224(6) Uani 1 1 d . . . . .
H22A H 0.161123 0.175376 0.736315 0.336 Uiso 1 1 calc R U . . .
H22B H 0.101023 0.132403 0.756631 0.336 Uiso 1 1 calc R U . . .
H22C H 0.100767 0.241084 0.739550 0.336 Uiso 1 1 calc R U . . .
C23 C 0.2158(3) -0.0002(4) 0.6112(3) 0.0915(17) Uani 1 1 d . . . . .
H23 H 0.248061 -0.006478 0.588061 0.110 Uiso 1 1 calc R U . . .
C24 C 0.2521(4) -0.0142(5) 0.6711(3) 0.135(3) Uani 1 1 d . . . . .
H24A H 0.285801 0.034248 0.681586 0.203 Uiso 1 1 calc R U . . .
H24B H 0.272373 -0.076630 0.675533 0.203 Uiso 1 1 calc R U . . .
H24C H 0.221540 -0.009165 0.694895 0.203 Uiso 1 1 calc R U . . .
C25 C 0.1623(4) -0.0697(5) 0.5900(4) 0.179(4) Uani 1 1 d . . . . .
H25A H 0.136280 -0.077470 0.617325 0.268 Uiso 1 1 calc R U . . .
H25B H 0.181276 -0.130522 0.583759 0.268 Uiso 1 1 calc R U . . .
H25C H 0.134517 -0.046749 0.555180 0.268 Uiso 1 1 calc R U . . .
C26 C 0.2337(5) -0.1258(5) 0.4215(4) 0.144(3) Uani 1 1 d . U . . .
H26 H 0.269933 -0.172671 0.430836 0.172 Uiso 1 1 calc R U . A 1
C27 C 0.2066(17) -0.1379(19) 0.3605(9) 0.185(11) Uani 0.52(2) 1 d . U P B 1
C28 C 0.1936(15) -0.1488(15) 0.4575(11) 0.180(10) Uani 0.52(2) 1 d . U P B 1
C27A C 0.2580(13) -0.1860(15) 0.3854(15) 0.188(11) Uani 0.48(2) 1 d . U P B 2
C28A C 0.1629(8) -0.1117(14) 0.4083(14) 0.150(10) Uani 0.48(2) 1 d . U P B 2

loop_
_atom_site_aniso_label
_atom_site_aniso_U_11
_atom_site_aniso_U_22
_atom_site_aniso_U_33
_atom_site_aniso_U_23
_atom_site_aniso_U_13
_atom_site_aniso_U_12
Ti1 0.0347(3) 0.0564(4) 0.0361(4) 0.0005(3) 0.0050(3) -0.0022(3)
Ti2 0.0491(4) 0.0511(4) 0.0402(4) -0.0004(3) 0.0063(3) 0.0004(3)
Ti3 0.0480(4) 0.0675(5) 0.0416(4) 0.0062(3) 0.0137(3) -0.0042(3)
O1 0.0482(14) 0.0558(16) 0.0414(14) 0.0066(12) 0.0041(11) 0.0044(12)
O2 0.0432(14) 0.0684(19) 0.0418(14) -0.0001(13) 0.0014(11) 0.0005(13)
O3 0.0565(16) 0.0680(18) 0.0393(15) -0.0023(14) 0.0020(12) -0.0009(14)
O4 0.0587(17) 0.0726(19) 0.0412(15) 0.0044(14) 0.0035(13) -0.0017(15)
O5 0.0341(12) 0.0490(14) 0.0321(12) 0.0022(10) 0.0047(9) -0.0012(10)
O6 0.0477(14) 0.0529(16) 0.0502(16) -0.0029(12) 0.0117(12) -0.0092(12)
O7 0.075(2) 0.0513(17) 0.0646(19) -0.0055(14) 0.0072(15) 0.0024(14)
O8 0.0473(14) 0.0641(17) 0.0422(14) -0.0022(12) 0.0144(11) 0.0066(12)
O9 0.0704(18) 0.0603(18) 0.0608(18) 0.0088(14) 0.0161(15) -0.0050(15)
O10 0.0343(13) 0.0769(19) 0.0473(15) 0.0010(13) 0.0103(11) -0.0073(12)
O11 0.0653(18) 0.099(2) 0.0604(19) 0.0204(17) 0.0325(15) 0.0036(16)
C1 0.043(2) 0.069(3) 0.045(2) 0.015(2) 0.0081(17) 0.0114(19)
C2 0.038(2) 0.077(3) 0.044(2) 0.005(2) 0.0064(16) 0.0073(19)
C3 0.058(3) 0.096(4) 0.051(3) 0.010(2) -0.001(2) 0.008(3)
C4 0.078(3) 0.112(5) 0.066(3) 0.030(3) -0.004(3) 0.026(3)
C5 0.082(3) 0.085(4) 0.082(4) 0.031(3) 0.009(3) 0.027(3)
C6 0.069(3) 0.068(3) 0.066(3) 0.009(2) 0.008(2) 0.013(2)
C7 0.061(3) 0.073(3) 0.043(2) -0.006(2) 0.0033(19) 0.012(2)
C8 0.078(3) 0.111(4) 0.060(3) 0.002(3) -0.010(3) -0.001(3)
C9 0.094(4) 0.132(6) 0.086(4) -0.018(4) -0.021(3) -0.001(4)
C10 0.118(5) 0.131(6) 0.070(4) -0.014(4) -0.037(4) 0.031(5)
C11 0.184(8) 0.113(6) 0.087(5) 0.023(4) -0.059(5) 0.002(5)
C12 0.133(5) 0.092(4) 0.064(3) 0.014(3) -0.029(3) -0.005(4)
C13 0.057(2) 0.072(3) 0.036(2) -0.004(2) 0.0069(18) 0.017(2)
C14 0.038(2) 0.129(5) 0.072(3) -0.016(3) 0.011(2) -0.014(3)
C15 0.044(3) 0.139(6) 0.156(6) -0.006(5) -0.002(3) 0.008(3)
C16 0.068(3) 0.101(5) 0.139(6) -0.006(4) -0.010(3) -0.028(3)
C17 0.062(3) 0.086(3) 0.058(3) -0.002(2) 0.023(2) 0.018(2)
C18 0.118(5) 0.123(5) 0.061(3) -0.019(3) 0.025(3) 0.035(4)
C19 0.074(3) 0.096(4) 0.082(4) 0.004(3) 0.021(3) 0.031(3)
C20 0.094(4) 0.168(7) 0.120(5) 0.066(5) 0.071(4) 0.031(4)
C21 0.107(5) 0.210(9) 0.173(8) 0.050(7) 0.085(5) -0.015(5)
C22 0.181(9) 0.428(19) 0.074(5) 0.062(8) 0.052(6) -0.055(10)
C23 0.084(4) 0.073(4) 0.118(5) 0.014(3) 0.026(3) 0.004(3)
C24 0.144(6) 0.110(5) 0.125(6) 0.041(4) -0.021(5) 0.021(4)
C25 0.174(8) 0.080(5) 0.235(11) 0.009(6) -0.045(8) -0.022(5)
C26 0.153(7) 0.084(5) 0.188(8) -0.043(5) 0.030(6) -0.044(5)
C27 0.24(3) 0.159(18) 0.132(13) -0.038(13) 0.005(15) -0.081(18)
C28 0.26(2) 0.141(15) 0.163(18) 0.006(12) 0.095(16) -0.112(15)
C27A 0.177(19) 0.099(13) 0.30(3) -0.119(15) 0.073(18) -0.025(12)
C28A 0.095(9) 0.106(13) 0.24(3) -0.052(14) 0.023(13) -0.044(9)

loop_
_atom_type_symbol
_atom_type_description
_atom_type_scat_dispersion_real
_atom_type_scat_dispersion_imag
_atom_type_scat_source
C C 0.0033 0.0016 'International Tables Vol C Tables 4.2.6.8 and 6.1.1.4'
H H 0.0000 0.0000 'International Tables Vol C Tables 4.2.6.8 and 6.1.1.4'
O O 0.0106 0.0060 'International Tables Vol C Tables 4.2.6.8 and 6.1.1.4'
Ti Ti 0.2776 0.4457 'International Tables Vol C Tables 4.2.6.8 and 6.1.1.4'

loop_
_geom_angle_atom_site_label_1
_geom_angle_atom_site_label_2
_geom_angle_atom_site_label_3
_geom_angle
_geom_angle_site_symmetry_1
_geom_angle_site_symmetry_3
O6 Ti1 O2 103.62(12) . .
O6 Ti1 O5 105.25(11) . 7_556
O2 Ti1 O5 150.96(12) . 7_556
O6 Ti1 O10 94.73(12) . .
O2 Ti1 O10 102.12(11) . .
O5 Ti1 O10 78.69(10) 7_556 .
O6 Ti1 O5 83.04(11) . .
O2 Ti1 O5 99.51(11) . .
O5 Ti1 O5 80.94(10) 7_556 .
O10 Ti1 O5 158.16(10) . .
O6 Ti1 O1 172.61(11) . .
O2 Ti1 O1 76.65(11) . .
O5 Ti1 O1 74.31(9) 7_556 .
O10 Ti1 O1 92.40(11) . .
O5 Ti1 O1 89.63(10) . .
O6 Ti1 Ti2 36.85(8) . .
O2 Ti1 Ti2 106.06(9) . .
O5 Ti1 Ti2 95.19(7) 7_556 .
O10 Ti1 Ti2 128.21(9) . .
O5 Ti1 Ti2 46.20(7) . .
O1 Ti1 Ti2 135.82(7) . .
O6 Ti1 Ti1 95.21(8) . 7_556
O2 Ti1 Ti1 132.76(9) . 7_556
O5 Ti1 Ti1 40.92(7) 7_556 7_556
O10 Ti1 Ti1 119.21(8) . 7_556
O5 Ti1 Ti1 40.02(6) . 7_556
O1 Ti1 Ti1 79.61(7) . 7_556
Ti2 Ti1 Ti1 66.41(3) . 7_556
O6 Ti1 Ti3 97.86(9) . .
O2 Ti1 Ti3 136.57(9) . .
O5 Ti1 Ti3 41.04(7) 7_556 .
O10 Ti1 Ti3 38.16(7) . .
O5 Ti1 Ti3 120.42(7) . .
O1 Ti1 Ti3 86.60(7) . .
Ti2 Ti1 Ti3 113.59(3) . .
Ti1 Ti1 Ti3 81.07(4) 7_556 .
O6 Ti1 Ti2 143.55(8) . 7_556
O2 Ti1 Ti2 112.30(9) . 7_556
O5 Ti1 Ti2 38.66(7) 7_556 7_556
O10 Ti1 Ti2 83.98(8) . 7_556
O5 Ti1 Ti2 85.07(7) . 7_556
O1 Ti1 Ti2 35.66(6) . 7_556
Ti2 Ti1 Ti2 121.97(3) . 7_556
Ti1 Ti1 Ti2 55.57(3) 7_556 7_556
Ti3 Ti1 Ti2 59.74(2) . 7_556
O7 Ti2 O6 99.58(13) . .
O7 Ti2 O8 104.98(13) . 7_556
O6 Ti2 O8 153.25(12) . 7_556
O7 Ti2 O1 102.08(12) . 7_556
O6 Ti2 O1 95.25(11) . 7_556
O8 Ti2 O1 89.92(11) 7_556 7_556
O7 Ti2 O3 94.55(12) . .
O6 Ti2 O3 83.86(11) . .
O8 Ti2 O3 83.77(11) 7_556 .
O1 Ti2 O3 163.24(12) 7_556 .
O7 Ti2 O5 176.33(12) . .
O6 Ti2 O5 77.67(10) . .
O8 Ti2 O5 78.19(10) 7_556 .
O1 Ti2 O5 75.91(10) 7_556 .
O3 Ti2 O5 87.59(10) . .
O7 Ti2 Ti1 134.17(11) . .
O6 Ti2 Ti1 34.65(8) . .
O8 Ti2 Ti1 120.37(8) 7_556 .
O1 Ti2 Ti1 85.24(8) 7_556 .
O3 Ti2 Ti1 84.61(8) . .
O5 Ti2 Ti1 43.02(6) . .
O7 Ti2 Ti3 143.09(11) . 7_556
O6 Ti2 Ti3 114.62(9) . 7_556
O8 Ti2 Ti3 39.11(8) 7_556 7_556
O1 Ti2 Ti3 88.72(8) 7_556 7_556
O3 Ti2 Ti3 76.58(8) . 7_556
O5 Ti2 Ti3 40.38(6) . 7_556
Ti1 Ti2 Ti3 81.32(3) . 7_556
O7 Ti2 Ti1 142.54(10) . 7_556
O6 Ti2 Ti1 85.72(8) . 7_556
O8 Ti2 Ti1 81.28(8) 7_556 7_556
O1 Ti2 Ti1 40.50(8) 7_556 7_556
O3 Ti2 Ti1 122.90(9) . 7_556
O5 Ti2 Ti1 35.43(6) . 7_556
Ti1 Ti2 Ti1 58.03(3) . 7_556
Ti3 Ti2 Ti1 57.86(2) 7_556 7_556
O9 Ti3 O11 98.14(15) . .
O9 Ti3 O10 97.40(13) . .
O11 Ti3 O10 99.66(13) . .
O9 Ti3 O4 90.22(13) . 7_556
O11 Ti3 O4 97.61(13) . 7_556
O10 Ti3 O4 159.90(11) . 7_556
O9 Ti3 O8 171.71(12) . .
O11 Ti3 O8 88.83(13) . .
O10 Ti3 O8 85.76(11) . .
O4 Ti3 O8 84.39(11) 7_556 .
O9 Ti3 O5 96.98(12) . 7_556
O11 Ti3 O5 164.64(13) . 7_556
O10 Ti3 O5 75.63(9) . 7_556
O4 Ti3 O5 85.03(10) 7_556 7_556
O8 Ti3 O5 76.33(10) . 7_556
O9 Ti3 Ti1 94.48(10) . .
O11 Ti3 Ti1 137.03(11) . .
O10 Ti3 Ti1 37.79(7) . .
O4 Ti3 Ti1 123.32(9) 7_556 .
O8 Ti3 Ti1 83.31(7) . .
O5 Ti3 Ti1 38.32(6) 7_556 .
O9 Ti3 Ti2 135.98(10) . 7_556
O11 Ti3 Ti2 124.67(11) . 7_556
O10 Ti3 Ti2 86.00(8) . 7_556
O4 Ti3 Ti2 75.72(9) 7_556 7_556
O8 Ti3 Ti2 36.33(7) . 7_556
O5 Ti3 Ti2 41.25(7) 7_556 7_556
Ti1 Ti3 Ti2 62.40(2) . 7_556
C1 O1 Ti2 144.0(3) . 7_556
C1 O1 Ti1 112.0(2) . .
Ti2 O1 Ti1 103.84(11) 7_556 .
C2 O2 Ti1 121.4(2) . .
C13 O3 Ti2 129.3(3) . .
C13 O4 Ti3 132.3(3) . 7_556
Ti1 O5 Ti1 99.06(10) 7_556 .
Ti1 O5 Ti3 100.64(10) 7_556 7_556
Ti1 O5 Ti3 155.04(12) . 7_556
Ti1 O5 Ti2 105.91(10) 7_556 .
Ti1 O5 Ti2 90.78(9) . .
Ti3 O5 Ti2 98.36(10) 7_556 .
Ti1 O6 Ti2 108.50(13) . .
C26 O7 Ti2 153.3(5) . .
C17 O8 Ti2 130.7(3) . 7_556
C17 O8 Ti3 124.2(3) . .
Ti2 O8 Ti3 104.55(11) 7_556 .
C23 O9 Ti3 171.6(3) . .
C14 O10 Ti1 129.3(3) . .
C14 O10 Ti3 124.0(3) . .
Ti1 O10 Ti3 104.04(11) . .
C20 O11 Ti3 139.4(4) . .
O1 C1 C6 125.8(4) . .
O1 C1 C2 112.9(4) . .
C6 C1 C2 121.3(4) . .
O2 C2 C3 124.0(4) . .
O2 C2 C1 116.9(3) . .
C3 C2 C1 119.1(4) . .
C4 C3 C2 119.7(5) . .
C5 C4 C3 120.8(4) . .
C4 C5 C6 120.9(5) . .
C1 C6 C5 118.3(5) . .
C12 C7 C8 118.3(5) . .
C12 C7 C13 120.7(5) . .
C8 C7 C13 120.9(4) . .
C7 C8 C9 120.0(6) . .
C10 C9 C8 119.6(6) . .
C11 C10 C9 120.0(6) . .
C10 C11 C12 121.3(7) . .
C7 C12 C11 120.6(6) . .
O4 C13 O3 125.6(4) . .
O4 C13 C7 118.0(4) . .
O3 C13 C7 116.4(4) . .
C16 C14 O10 113.1(4) . .
C16 C14 C15 117.8(5) . .
O10 C14 C15 107.5(5) . .
O8 C17 C19 111.2(4) . .
O8 C17 C18 108.8(4) . .
C19 C17 C18 112.9(5) . .
O11 C20 C22 110.4(7) . .
O11 C20 C21 110.4(5) . .
C22 C20 C21 116.0(7) . .
O9 C23 C25 109.1(5) . .
O9 C23 C24 110.1(5) . .
C25 C23 C24 114.8(6) . .
C28 C26 O7 115.4(10) . .
C27A C26 O7 114.2(11) . .
C27A C26 C28A 116.6(15) . .
O7 C26 C28A 109.5(10) . .
C28 C26 C27 118.4(16) . .
O7 C26 C27 108.9(11) . .

loop_
_geom_bond_atom_site_label_1
_geom_bond_atom_site_label_2
_geom_bond_distance
_geom_bond_site_symmetry_2
Ti1 O6 1.779(3) .
Ti1 O2 1.876(3) .
Ti1 O5 1.988(2) 7_556
Ti1 O10 1.990(3) .
Ti1 O5 2.025(2) .
Ti1 O1 2.205(3) .
Ti1 Ti2 2.9676(11) .
Ti1 Ti1 3.0524(15) 7_556
Ti1 Ti3 3.1506(11) .
Ti1 Ti2 3.2974(11) 7_556
Ti2 O7 1.761(3) .
Ti2 O6 1.877(3) .
Ti2 O8 1.967(3) 7_556
Ti2 O1 1.980(3) 7_556
Ti2 O3 2.062(3) .
Ti2 O5 2.142(2) .
Ti2 Ti3 3.2139(11) 7_556
Ti3 O9 1.760(3) .
Ti3 O11 1.793(3) .
Ti3 O10 2.007(3) .
Ti3 O4 2.038(3) 7_556
Ti3 O8 2.095(3) .
Ti3 O5 2.105(2) 7_556
O1 C1 1.362(4) .
O2 C2 1.363(5) .
O3 C13 1.265(5) .
O4 C13 1.249(5) .
O7 C26 1.430(7) .
O8 C17 1.458(5) .
O9 C23 1.401(6) .
O10 C14 1.463(5) .
O11 C20 1.417(6) .
C1 C6 1.379(6) .
C1 C2 1.396(6) .
C2 C3 1.388(5) .
C3 C4 1.375(7) .
C4 C5 1.370(8) .
C5 C6 1.390(6) .
C7 C12 1.358(7) .
C7 C8 1.368(7) .
C7 C13 1.490(5) .
C8 C9 1.394(7) .
C9 C10 1.361(9) .
C10 C11 1.315(10) .
C11 C12 1.375(8) .
C14 C16 1.461(7) .
C14 C15 1.497(8) .
C17 C19 1.509(6) .
C17 C18 1.517(7) .
C20 C22 1.439(11) .
C20 C21 1.472(8) .
C23 C25 1.468(8) .
C23 C24 1.486(8) .
C26 C28 1.385(18) .
C26 C27A 1.40(2) .
C26 C28A 1.438(18) .
C26 C27 1.47(2) .

loop_
_geom_torsion_atom_site_label_1
_geom_torsion_atom_site_label_2
_geom_torsion_atom_site_label_3
_geom_torsion_atom_site_label_4
_geom_torsion
_geom_torsion_site_symmetry_1
O6 Ti1 O2 C2 -172.7(3) .
O5 Ti1 O2 C2 0.8(4) 7_556
O10 Ti1 O2 C2 89.3(3) .
O5 Ti1 O2 C2 -87.6(3) .
O1 Ti1 O2 C2 -0.3(3) .
Ti2 Ti1 O2 C2 -134.6(3) .
Ti1 Ti1 O2 C2 -62.1(3) 7_556
Ti3 Ti1 O2 C2 69.9(3) .
Ti2 Ti1 O2 C2 0.9(3) 7_556
O2 Ti1 O6 Ti2 98.72(14) .
O5 Ti1 O6 Ti2 -78.03(14) 7_556
O10 Ti1 O6 Ti2 -157.58(13) .
O5 Ti1 O6 Ti2 0.57(12) .
Ti1 Ti1 O6 Ti2 -37.63(12) 7_556
Ti3 Ti1 O6 Ti2 -119.30(11) .
Ti2 Ti1 O6 Ti2 -71.31(19) 7_556
O7 Ti2 O6 Ti1 176.99(14) .
O8 Ti2 O6 Ti1 -26.5(3) 7_556
O1 Ti2 O6 Ti1 73.77(14) 7_556
O3 Ti2 O6 Ti1 -89.41(14) .
O5 Ti2 O6 Ti1 -0.55(11) .
Ti3 Ti2 O6 Ti1 -17.23(15) 7_556
Ti1 Ti2 O6 Ti1 34.36(11) 7_556
O6 Ti2 O7 C26 23.8(10) .
O8 Ti2 O7 C26 -145.5(10) 7_556
O1 Ti2 O7 C26 121.4(10) 7_556
O3 Ti2 O7 C26 -60.7(10) .
Ti1 Ti2 O7 C26 26.2(11) .
Ti3 Ti2 O7 C26 -134.3(10) 7_556
Ti1 Ti2 O7 C26 119.3(10) 7_556
O9 Ti3 O11 C20 17.6(6) .
O10 Ti3 O11 C20 116.6(6) .
O4 Ti3 O11 C20 -73.7(6) 7_556
O8 Ti3 O11 C20 -157.9(6) .
O5 Ti3 O11 C20 -172.7(6) 7_556
Ti1 Ti3 O11 C20 123.3(6) .
Ti2 Ti3 O11 C20 -151.5(6) 7_556
Ti2 O1 C1 C6 3.6(7) 7_556
Ti1 O1 C1 C6 178.1(4) .
Ti2 O1 C1 C2 -176.7(3) 7_556
Ti1 O1 C1 C2 -2.2(4) .
Ti1 O2 C2 C3 178.8(3) .
Ti1 O2 C2 C1 -0.9(5) .
O1 C1 C2 O2 2.1(5) .
C6 C1 C2 O2 -178.2(4) .
O1 C1 C2 C3 -177.6(4) .
C6 C1 C2 C3 2.2(6) .
O2 C2 C3 C4 178.8(4) .
C1 C2 C3 C4 -1.5(7) .
C2 C3 C4 C5 0.1(8) .
C3 C4 C5 C6 0.7(9) .
O1 C1 C6 C5 178.3(4) .
C2 C1 C6 C5 -1.4(7) .
C4 C5 C6 C1 -0.1(8) .
C12 C7 C8 C9 0.2(9) .
C13 C7 C8 C9 178.4(5) .
C7 C8 C9 C10 -2.8(10) .
C8 C9 C10 C11 3.5(12) .
C9 C10 C11 C12 -1.7(14) .
C8 C7 C12 C11 1.5(10) .
C13 C7 C12 C11 -176.6(6) .
C10 C11 C12 C7 -0.8(13) .
Ti3 O4 C13 O3 -3.5(7) 7_556
Ti3 O4 C13 C7 175.1(3) 7_556
Ti2 O3 C13 O4 9.6(6) .
Ti2 O3 C13 C7 -169.0(3) .
C12 C7 C13 O4 -2.0(7) .
C8 C7 C13 O4 180.0(4) .
C12 C7 C13 O3 176.7(5) .
C8 C7 C13 O3 -1.3(6) .
Ti1 O10 C14 C16 36.2(7) .
Ti3 O10 C14 C16 -122.4(4) .
Ti1 O10 C14 C15 -95.6(5) .
Ti3 O10 C14 C15 105.7(5) .
Ti2 O8 C17 C19 49.4(5) 7_556
Ti3 O8 C17 C19 -139.6(3) .
Ti2 O8 C17 C18 -75.5(5) 7_556
Ti3 O8 C17 C18 95.4(4) .
Ti3 O11 C20 C22 90.5(9) .
Ti3 O11 C20 C21 -140.0(5) .
Ti2 O7 C26 C28 -57(2) .
Ti2 O7 C26 C27A 135.9(19) .
Ti2 O7 C26 C28A 3(2) .
Ti2 O7 C26 C27 79(2) .
